data_4072139
loop_
_publ_author_name
'Chu, Jean-Ho'
'Chen, Chin-Chau'
'Wu, Ming-Jung'

_publ_section_title
;
 Palladium-Catalyzed Arylation and Alkylation of 3,5-Diphenylisoxazole
 with Boronic Acids via C&#x2212;H Activation
;
_journal_issue 20
_journal_name_full Organometallics
_journal_page_first 5173
_journal_paper_doi 10.1021/om800606c
_journal_volume 27
_journal_year 2008
_chemical_formula_moiety 'C34 H26 N2 O6 Pd2'
_chemical_formula_sum 'C34 H26 N2 O6 Pd2'
_chemical_formula_weight 771.37
_chemical_name_systematic
;
 ?
;
_space_group_IT_number 14
_symmetry_cell_setting monoclinic
_symmetry_space_group_name_Hall '-P 2ybc'
_symmetry_space_group_name_H-M 'P 1 21/c 1'
_atom_sites_solution_hydrogens geom
_atom_sites_solution_primary direct
_atom_sites_solution_secondary difmap
_audit_creation_method SHELXL-97
_cell_angle_alpha 90.00
_cell_angle_beta 104.3170(10)
_cell_angle_gamma 90.00
_cell_formula_units_Z 8
_cell_length_a 15.0024(2)
_cell_length_b 23.9112(4)
_cell_length_c 19.8972(3)
_cell_measurement_reflns_used 37339
_cell_measurement_temperature 200(2)
_cell_measurement_theta_max 25.35
_cell_measurement_theta_min 2.037
_cell_volume 6915.95(18)
_computing_cell_refinement 'HKL Scalepack (Otwinowski & Minor 1997)'
_computing_data_collection 'Collect (Nonius BV, 1997-2000)'
_computing_data_reduction 'HKL Denzo and Scalepack'
_computing_molecular_graphics 'Ortep-3 for Windows (Farrugia, 1997)'
_computing_publication_material 'WinGX publication routines (Farrugia, 1999)'
_computing_structure_refinement 'SHELXL-97 (Sheldrick, 1997)'
_computing_structure_solution 'SHELXS-86 (Sheldrick, 1986)'
_diffrn_ambient_temperature 200(2)
_diffrn_detector_area_resol_mean 9
_diffrn_measured_fraction_theta_full 0.994
_diffrn_measured_fraction_theta_max 0.994
_diffrn_measurement_device_type KappaCCD
_diffrn_measurement_method 'CCD rotation images, thick slices'
_diffrn_radiation_monochromator graphite
_diffrn_radiation_source 'fine-focus sealed tube'
_diffrn_radiation_type MoK\a
_diffrn_radiation_wavelength 0.71073
_diffrn_reflns_av_R_equivalents 0.0636
_diffrn_reflns_av_sigmaI/netI 0.0592
_diffrn_reflns_limit_h_max 13
_diffrn_reflns_limit_h_min -18
_diffrn_reflns_limit_k_max 27
_diffrn_reflns_limit_k_min -28
_diffrn_reflns_limit_l_max 20
_diffrn_reflns_limit_l_min -23
_diffrn_reflns_number 48207
_diffrn_reflns_theta_full 25.35
_diffrn_reflns_theta_max 25.35
_diffrn_reflns_theta_min 2.11
_exptl_absorpt_coefficient_mu 1.083
_exptl_absorpt_correction_T_max 0.7804
_exptl_absorpt_correction_T_min 0.6623
_exptl_absorpt_correction_type multi-scan
_exptl_absorpt_process_details
;
 ?
;
_exptl_crystal_colour yellow
_exptl_crystal_density_diffrn 1.482
_exptl_crystal_density_method 'not measured'
_exptl_crystal_description prism
_exptl_crystal_F_000 3072
_exptl_crystal_size_max 0.42
_exptl_crystal_size_mid 0.24
_exptl_crystal_size_min 0.18
_refine_diff_density_max 0.639
_refine_diff_density_min -1.127
_refine_diff_density_rms 0.231
_refine_ls_extinction_method none
_refine_ls_goodness_of_fit_ref 0.828
_refine_ls_hydrogen_treatment fixed
_refine_ls_matrix_type full
_refine_ls_number_parameters 793
_refine_ls_number_reflns 12574
_refine_ls_number_restraints 0
_refine_ls_restrained_S_all 0.828
_refine_ls_R_factor_all 0.1033
_refine_ls_R_factor_gt 0.0580
_refine_ls_shift/su_max 0.047
_refine_ls_shift/su_mean 0.011
_refine_ls_structure_factor_coef Fsqd
_refine_ls_weighting_details 'calc w=1/[\s^2^(Fo^2^)+(0.1427P)^2^+6.7827P] where P=(Fo^2^+2Fc^2^)/3'
_refine_ls_weighting_scheme calc
_refine_ls_wR_factor_gt 0.1652
_refine_ls_wR_factor_ref 0.1974
_reflns_number_gt 7664
_reflns_number_total 12574
_reflns_threshold_expression >2sigma(I)
_cod_data_source_file om800606c_si_003.cif
_cod_data_source_block 7882
_cod_original_sg_symbol_H-M 'P 21/c'
_cod_database_code 4072139

loop_
_symmetry_equiv_pos_as_xyz
'x, y, z'
'-x, y+1/2, -z+1/2'
'-x, -y, -z'
'x, -y-1/2, z-1/2'

loop_
_atom_site_label
_atom_site_type_symbol
_atom_site_fract_x
_atom_site_fract_y
_atom_site_fract_z
_atom_site_U_iso_or_equiv
_atom_site_adp_type
_atom_site_occupancy
_atom_site_symmetry_multiplicity
_atom_site_calc_flag
_atom_site_refinement_flags
Pd1 Pd 0.24504(3) 0.04649(2) 0.48551(2) 0.05619(17) Uani 1 1 d .
Pd2 Pd 0.27978(3) 0.12822(3) 0.39180(3) 0.0740(2) Uani 1 1 d .
Pd3 Pd 0.22108(4) -0.13936(3) 0.74265(4) 0.0959(3) Uani 1 1 d .
Pd4 Pd 0.38281(4) -0.15350(4) 0.85123(4) 0.1037(3) Uani 1 1 d .
O1 O 0.1273(3) 0.12723(17) 0.5486(2) 0.0597(10) Uani 1 1 d .
O2 O 0.1929(4) 0.0518(3) 0.2699(3) 0.0906(15) Uani 1 1 d .
O3 O 0.3440(3) 0.0025(2) 0.4539(2) 0.0726(12) Uani 1 1 d .
O4 O 0.3851(3) 0.0688(3) 0.3886(3) 0.0927(16) Uani 1 1 d .
O5 O 0.3603(3) 0.1660(2) 0.4770(3) 0.0879(15) Uani 1 1 d .
O6 O 0.3484(3) 0.0990(2) 0.5525(2) 0.0675(11) Uani 1 1 d .
O7 O 0.2303(4) -0.0108(3) 0.7524(3) 0.0979(17) Uani 1 1 d .
O8 O 0.4538(3) -0.2290(3) 0.7518(3) 0.0988(17) Uani 1 1 d .
O9 O 0.2101(4) -0.2232(3) 0.7551(4) 0.116(2) Uani 1 1 d .
O10 O 0.3165(5) -0.2320(3) 0.8562(4) 0.125(2) Uani 1 1 d .
O11 O 0.3087(5) -0.1160(4) 0.9120(4) 0.138(3) Uani 1 1 d .
O12 O 0.1733(4) -0.1201(3) 0.8333(4) 0.118(2) Uani 1 1 d .
N1 N 0.1356(3) 0.0812(2) 0.5084(3) 0.0557(12) Uani 1 1 d .
N2 N 0.1898(4) 0.0993(3) 0.3091(3) 0.0810(16) Uani 1 1 d .
N3 N 0.2344(4) -0.0598(3) 0.7173(4) 0.090(2) Uani 1 1 d .
N4 N 0.4623(4) -0.1796(4) 0.7902(4) 0.095(2) Uani 1 1 d .
C1 C 0.0371(4) 0.1410(3) 0.5325(3) 0.0604(16) Uani 1 1 d .
C2 C 0.0113(4) 0.1874(3) 0.5701(4) 0.0711(18) Uani 1 1 d .
C3 C 0.0652(5) 0.2030(4) 0.6341(5) 0.099(3) Uani 1 1 d .
H3 H 0.1200 0.1841 0.6525 0.119 Uiso 1 1 calc R
C4 C 0.0390(6) 0.2459(5) 0.6711(6) 0.129(4) Uani 1 1 d .
H4 H 0.0765 0.2563 0.7138 0.155 Uiso 1 1 calc R
C5 C -0.0421(7) 0.2734(5) 0.6449(7) 0.155(5) Uani 1 1 d .
H5 H -0.0592 0.3032 0.6690 0.186 Uiso 1 1 calc R
C6 C -0.0978(7) 0.2567(6) 0.5828(6) 0.158(5) Uani 1 1 d .
H6 H -0.1539 0.2745 0.5656 0.190 Uiso 1 1 calc R
C7 C -0.0721(5) 0.2137(5) 0.5455(5) 0.116(3) Uani 1 1 d .
H7 H -0.1110 0.2025 0.5037 0.139 Uiso 1 1 calc R
C8 C -0.0115(4) 0.1057(3) 0.4834(3) 0.0625(16) Uani 1 1 d .
H8 H -0.0745 0.1059 0.4635 0.075 Uiso 1 1 calc R
C9 C 0.0538(4) 0.0693(3) 0.4692(3) 0.0538(14) Uani 1 1 d .
C10 C 0.0564(4) 0.0208(3) 0.4236(3) 0.0566(14) Uani 1 1 d .
C11 C -0.0207(4) -0.0037(3) 0.3824(3) 0.0664(17) Uani 1 1 d .
H11 H -0.0788 0.0106 0.3811 0.080 Uiso 1 1 calc R
C12 C -0.0108(5) -0.0500(3) 0.3427(4) 0.080(2) Uani 1 1 d .
H12 H -0.0622 -0.0672 0.3145 0.096 Uiso 1 1 calc R
C13 C 0.0762(5) -0.0701(3) 0.3456(4) 0.0781(19) Uani 1 1 d .
H13 H 0.0832 -0.1011 0.3191 0.094 Uiso 1 1 calc R
C14 C 0.1533(5) -0.0451(3) 0.3873(4) 0.0714(18) Uani 1 1 d .
H14 H 0.2114 -0.0595 0.3889 0.086 Uiso 1 1 calc R
C15 C 0.1444(4) 0.0009(3) 0.4262(3) 0.0563(14) Uani 1 1 d .
C16 C 0.1052(7) 0.0424(5) 0.2318(4) 0.097(3) Uani 1 1 d .
C17 C 0.0940(9) -0.0065(5) 0.1870(5) 0.115(3) Uani 1 1 d .
C18 C 0.1656(11) -0.0370(7) 0.1773(7) 0.166(5) Uani 1 1 d .
H18 H 0.2251 -0.0268 0.2004 0.199 Uiso 1 1 calc R
C19 C 0.1519(15) -0.0836(8) 0.1333(9) 0.205(8) Uani 1 1 d .
H19 H 0.2026 -0.1043 0.1286 0.247 Uiso 1 1 calc R
C20 C 0.0706(17) -0.0988(9) 0.0989(10) 0.199(8) Uani 1 1 d .
H20 H 0.0632 -0.1284 0.0678 0.239 Uiso 1 1 calc R
C21 C -0.0022(16) -0.0713(10) 0.1086(10) 0.233(10) Uani 1 1 d .
H21 H -0.0608 -0.0833 0.0857 0.280 Uiso 1 1 calc R
C22 C 0.0079(11) -0.0217(7) 0.1553(8) 0.181(6) Uani 1 1 d .
H22 H -0.0429 -0.0024 0.1621 0.217 Uiso 1 1 calc R
C23 C 0.0492(6) 0.0816(4) 0.2468(5) 0.097(3) Uani 1 1 d .
H23 H -0.0137 0.0848 0.2276 0.117 Uiso 1 1 calc R
C24 C 0.1035(5) 0.1174(4) 0.2971(4) 0.081(2) Uani 1 1 d .
C25 C 0.0941(5) 0.1646(4) 0.3386(4) 0.080(2) Uani 1 1 d .
C26 C 0.0117(5) 0.1942(4) 0.3328(5) 0.096(3) Uani 1 1 d .
H26 H -0.0415 0.1837 0.3002 0.116 Uiso 1 1 calc R
C27 C 0.0109(7) 0.2384(5) 0.3754(6) 0.114(3) Uani 1 1 d .
H27 H -0.0433 0.2583 0.3719 0.137 Uiso 1 1 calc R
C28 C 0.0887(7) 0.2538(4) 0.4234(6) 0.115(3) Uani 1 1 d .
H28 H 0.0869 0.2850 0.4509 0.138 Uiso 1 1 calc R
C29 C 0.1704(6) 0.2242(4) 0.4323(5) 0.095(2) Uani 1 1 d .
H29 H 0.2219 0.2339 0.4670 0.114 Uiso 1 1 calc R
C30 C 0.1731(5) 0.1796(3) 0.3878(4) 0.079(2) Uani 1 1 d .
C31 C 0.3920(4) 0.0220(4) 0.4152(4) 0.077(2) Uani 1 1 d .
C32 C 0.4628(6) -0.0183(5) 0.4002(5) 0.123(4) Uani 1 1 d .
H32A H 0.4591 -0.0532 0.4232 0.185 Uiso 1 1 calc R
H32B H 0.5232 -0.0027 0.4169 0.185 Uiso 1 1 calc R
H32C H 0.4509 -0.0244 0.3511 0.185 Uiso 1 1 calc R
C33 C 0.3797(4) 0.1438(3) 0.5359(4) 0.0711(18) Uani 1 1 d .
C34 C 0.4497(6) 0.1756(4) 0.5902(5) 0.112(3) Uani 1 1 d .
H34A H 0.4608 0.1560 0.6336 0.168 Uiso 1 1 calc R
H34B H 0.4266 0.2123 0.5956 0.168 Uiso 1 1 calc R
H34C H 0.5061 0.1786 0.5759 0.168 Uiso 1 1 calc R
C35 C 0.2666(5) 0.0305(4) 0.7192(4) 0.085(2) Uani 1 1 d .
C36 C 0.2667(5) 0.0865(4) 0.7470(4) 0.087(2) Uani 1 1 d .
C37 C 0.2261(8) 0.1017(6) 0.8001(5) 0.131(4) Uani 1 1 d .
H37 H 0.1986 0.0737 0.8206 0.157 Uiso 1 1 calc R
C38 C 0.2241(10) 0.1540(8) 0.8234(8) 0.155(5) Uani 1 1 d .
H38 H 0.1952 0.1620 0.8586 0.186 Uiso 1 1 calc R
C39 C 0.2649(8) 0.1949(6) 0.7950(7) 0.131(4) Uani 1 1 d .
H39 H 0.2666 0.2311 0.8123 0.157 Uiso 1 1 calc R
C40 C 0.3045(7) 0.1836(5) 0.7398(7) 0.131(4) Uani 1 1 d .
H40 H 0.3303 0.2119 0.7187 0.157 Uiso 1 1 calc R
C41 C 0.3039(6) 0.1289(4) 0.7180(5) 0.104(3) Uani 1 1 d .
H41 H 0.3303 0.1207 0.6815 0.125 Uiso 1 1 calc R
C42 C 0.2944(5) 0.0079(4) 0.6665(4) 0.077(2) Uani 1 1 d .
H42 H 0.3224 0.0264 0.6361 0.093 Uiso 1 1 calc R
C43 C 0.2731(5) -0.0490(4) 0.6660(4) 0.081(2) Uani 1 1 d .
C44 C 0.2843(4) -0.0981(3) 0.6269(4) 0.080(2) Uani 1 1 d .
C45 C 0.3150(6) -0.0993(4) 0.5665(5) 0.096(2) Uani 1 1 d .
H45 H 0.3316 -0.0662 0.5482 0.115 Uiso 1 1 calc R
C46 C 0.3208(7) -0.1492(5) 0.5337(5) 0.105(3) Uani 1 1 d .
H46 H 0.3414 -0.1494 0.4933 0.126 Uiso 1 1 calc R
C47 C 0.2966(6) -0.1992(5) 0.5596(6) 0.108(3) Uani 1 1 d .
H47 H 0.3001 -0.2328 0.5367 0.130 Uiso 1 1 calc R
C48 C 0.2673(6) -0.1980(4) 0.6201(6) 0.104(3) Uani 1 1 d .
H48 H 0.2522 -0.2316 0.6382 0.124 Uiso 1 1 calc R
C49 C 0.2595(5) -0.1486(4) 0.6549(4) 0.085(2) Uani 1 1 d .
C50 C 0.4922(5) -0.2188(4) 0.6958(5) 0.094(3) Uani 1 1 d .
C51 C 0.4873(6) -0.2638(4) 0.6466(6) 0.099(3) Uani 1 1 d .
C52 C 0.4334(7) -0.3124(5) 0.6488(7) 0.120(3) Uani 1 1 d .
H52 H 0.4042 -0.3173 0.6845 0.144 Uiso 1 1 calc R
C53 C 0.4250(9) -0.3524(5) 0.5968(9) 0.143(5) Uani 1 1 d .
H53 H 0.3911 -0.3847 0.5984 0.172 Uiso 1 1 calc R
C54 C 0.4643(12) -0.3448(6) 0.5459(7) 0.151(5) Uani 1 1 d .
H54 H 0.4573 -0.3718 0.5114 0.181 Uiso 1 1 calc R
C55 C 0.5159(10) -0.2980(7) 0.5420(7) 0.152(4) Uani 1 1 d .
H55 H 0.5435 -0.2937 0.5053 0.182 Uiso 1 1 calc R
C56 C 0.5265(7) -0.2576(5) 0.5920(6) 0.116(3) Uani 1 1 d .
H56 H 0.5607 -0.2257 0.5888 0.139 Uiso 1 1 calc R
C57 C 0.5240(5) -0.1653(4) 0.7018(5) 0.097(3) Uani 1 1 d .
H57 H 0.5548 -0.1476 0.6725 0.116 Uiso 1 1 calc R
C58 C 0.5020(5) -0.1414(4) 0.7603(5) 0.089(2) Uani 1 1 d .
C59 C 0.5026(5) -0.0878(4) 0.7907(5) 0.096(2) Uani 1 1 d .
C60 C 0.5473(7) -0.0421(5) 0.7745(6) 0.117(3) Uani 1 1 d .
H60 H 0.5858 -0.0460 0.7446 0.140 Uiso 1 1 calc R
C61 C 0.5368(8) 0.0094(6) 0.8014(7) 0.143(4) Uani 1 1 d .
H61 H 0.5653 0.0407 0.7886 0.172 Uiso 1 1 calc R
C62 C 0.4828(9) 0.0136(6) 0.8479(7) 0.153(5) Uani 1 1 d .
H62 H 0.4766 0.0480 0.8681 0.183 Uiso 1 1 calc R
C63 C 0.4377(7) -0.0326(6) 0.8652(6) 0.131(4) Uani 1 1 d .
H63 H 0.4001 -0.0286 0.8957 0.157 Uiso 1 1 calc R
C64 C 0.4474(6) -0.0835(5) 0.8385(5) 0.100(3) Uani 1 1 d .
C65 C 0.2562(7) -0.2502(5) 0.8074(6) 0.119(4) Uani 1 1 d .
C66 C 0.2312(9) -0.3122(5) 0.8080(7) 0.178(6) Uani 1 1 d .
H66A H 0.1851 -0.3211 0.7665 0.266 Uiso 1 1 calc R
H66B H 0.2077 -0.3200 0.8477 0.266 Uiso 1 1 calc R
H66C H 0.2850 -0.3346 0.8101 0.266 Uiso 1 1 calc R
C67 C 0.2224(8) -0.1094(5) 0.8924(7) 0.124(4) Uani 1 1 d .
C68 C 0.1784(9) -0.0897(7) 0.9480(7) 0.183(6) Uani 1 1 d .
H68A H 0.2250 -0.0831 0.9899 0.274 Uiso 1 1 calc R
H68B H 0.1365 -0.1177 0.9562 0.274 Uiso 1 1 calc R
H68C H 0.1454 -0.0556 0.9334 0.274 Uiso 1 1 calc R

loop_
_atom_site_aniso_label
_atom_site_aniso_U_11
_atom_site_aniso_U_22
_atom_site_aniso_U_33
_atom_site_aniso_U_23
_atom_site_aniso_U_13
_atom_site_aniso_U_12
Pd1 0.0458(2) 0.0635(3) 0.0612(3) 0.0040(2) 0.0170(2) 0.0071(2)
Pd2 0.0594(3) 0.0880(4) 0.0754(4) 0.0203(3) 0.0180(3) 0.0003(3)
Pd3 0.0591(3) 0.1193(6) 0.1046(5) 0.0423(4) 0.0113(3) -0.0123(3)
Pd4 0.0693(4) 0.1435(7) 0.0933(5) 0.0314(4) 0.0103(3) -0.0121(4)
O1 0.048(2) 0.068(3) 0.064(3) -0.009(2) 0.0159(19) 0.0035(19)
O2 0.084(4) 0.115(5) 0.074(3) 0.012(3) 0.023(3) -0.009(3)
O3 0.060(2) 0.079(3) 0.082(3) 0.003(3) 0.023(2) 0.022(2)
O4 0.061(3) 0.129(5) 0.095(4) 0.019(4) 0.032(3) 0.013(3)
O5 0.070(3) 0.091(4) 0.095(4) 0.013(3) 0.007(3) -0.016(3)
O6 0.050(2) 0.080(3) 0.068(3) 0.000(2) 0.007(2) 0.006(2)
O7 0.079(3) 0.135(5) 0.084(4) 0.024(4) 0.028(3) 0.014(3)
O8 0.072(3) 0.106(5) 0.110(4) 0.038(4) 0.006(3) -0.005(3)
O9 0.088(4) 0.119(5) 0.132(5) 0.045(4) 0.007(4) -0.032(3)
O10 0.101(4) 0.151(6) 0.119(5) 0.058(5) 0.020(4) -0.019(4)
O11 0.100(5) 0.210(8) 0.102(5) 0.017(5) 0.025(4) -0.015(5)
O12 0.077(4) 0.153(6) 0.131(6) 0.044(5) 0.038(4) -0.016(4)
N1 0.046(3) 0.059(3) 0.063(3) -0.004(2) 0.015(2) -0.003(2)
N2 0.083(4) 0.097(5) 0.065(4) 0.009(4) 0.021(3) 0.004(4)
N3 0.070(4) 0.107(6) 0.096(5) 0.031(4) 0.025(4) 0.009(4)
N4 0.070(4) 0.111(6) 0.097(5) 0.028(5) 0.005(3) -0.003(4)
C1 0.049(3) 0.072(4) 0.063(4) -0.005(3) 0.018(3) 0.006(3)
C2 0.053(3) 0.085(5) 0.079(5) -0.019(4) 0.022(3) 0.004(3)
C3 0.069(5) 0.106(6) 0.116(7) -0.044(5) 0.010(4) 0.018(4)
C4 0.085(6) 0.157(10) 0.139(9) -0.079(8) 0.018(6) 0.014(6)
C5 0.107(8) 0.180(12) 0.167(11) -0.101(9) 0.014(7) 0.043(8)
C6 0.093(7) 0.220(13) 0.154(10) -0.081(10) 0.014(7) 0.066(8)
C7 0.072(5) 0.161(9) 0.106(7) -0.051(6) 0.007(4) 0.038(5)
C8 0.041(3) 0.075(4) 0.072(4) -0.005(3) 0.014(3) 0.002(3)
C9 0.051(3) 0.065(4) 0.048(3) 0.003(3) 0.018(3) -0.003(3)
C10 0.058(3) 0.061(4) 0.051(3) 0.007(3) 0.012(3) 0.000(3)
C11 0.059(4) 0.076(5) 0.063(4) -0.005(4) 0.014(3) -0.007(3)
C12 0.076(5) 0.091(5) 0.068(5) -0.008(4) 0.010(4) -0.012(4)
C13 0.089(5) 0.071(5) 0.074(5) -0.017(4) 0.021(4) 0.001(4)
C14 0.074(4) 0.071(4) 0.074(5) -0.001(4) 0.027(4) 0.006(4)
C15 0.055(3) 0.056(4) 0.059(4) 0.004(3) 0.018(3) -0.002(3)
C16 0.097(6) 0.123(8) 0.069(5) 0.016(5) 0.016(5) -0.019(6)
C17 0.133(9) 0.142(9) 0.076(6) 0.001(6) 0.037(6) -0.033(8)
C18 0.169(13) 0.198(15) 0.132(10) -0.062(10) 0.037(9) -0.012(11)
C19 0.218(19) 0.232(19) 0.174(15) -0.094(14) 0.064(14) -0.053(15)
C20 0.22(2) 0.24(2) 0.163(15) -0.071(14) 0.091(16) -0.066(18)
C21 0.22(2) 0.29(3) 0.201(18) -0.098(17) 0.072(16) -0.133(19)
C22 0.162(12) 0.218(16) 0.165(13) -0.064(12) 0.046(10) -0.073(12)
C23 0.080(5) 0.120(7) 0.088(6) 0.027(5) 0.013(5) -0.015(5)
C24 0.064(4) 0.105(6) 0.071(5) 0.033(5) 0.014(4) -0.001(4)
C25 0.067(4) 0.094(6) 0.078(5) 0.030(4) 0.018(4) 0.004(4)
C26 0.063(4) 0.117(7) 0.103(7) 0.046(6) 0.008(4) 0.008(5)
C27 0.088(7) 0.114(8) 0.144(9) 0.036(7) 0.034(7) 0.025(6)
C28 0.111(7) 0.095(7) 0.147(9) 0.018(6) 0.047(7) 0.016(6)
C29 0.088(5) 0.095(6) 0.103(6) 0.021(5) 0.023(5) 0.008(5)
C30 0.077(5) 0.075(5) 0.086(5) 0.036(4) 0.024(4) 0.005(4)
C31 0.044(3) 0.117(7) 0.069(5) -0.002(5) 0.012(3) 0.020(4)
C32 0.083(5) 0.168(9) 0.128(8) 0.010(7) 0.044(5) 0.063(6)
C33 0.053(4) 0.074(5) 0.081(5) 0.003(4) 0.004(3) 0.005(3)
C34 0.098(6) 0.104(7) 0.121(7) -0.018(6) 0.001(5) -0.024(5)
C35 0.061(4) 0.113(7) 0.078(5) 0.023(5) 0.009(4) 0.003(4)
C36 0.065(4) 0.112(7) 0.078(5) -0.001(5) 0.006(4) 0.003(5)
C37 0.133(9) 0.176(12) 0.090(7) 0.001(8) 0.037(6) 0.003(8)
C38 0.160(12) 0.172(13) 0.135(11) -0.058(11) 0.038(9) 0.001(11)
C39 0.114(8) 0.121(9) 0.137(10) -0.039(8) -0.007(7) 0.008(7)
C40 0.106(7) 0.123(9) 0.151(10) -0.031(8) 0.009(7) 0.000(6)
C41 0.098(6) 0.108(7) 0.107(7) -0.015(6) 0.025(5) 0.004(6)
C42 0.070(4) 0.096(6) 0.065(5) 0.016(4) 0.016(3) 0.003(4)
C43 0.063(4) 0.101(7) 0.079(5) 0.027(5) 0.015(4) 0.009(4)
C44 0.056(4) 0.085(5) 0.090(6) 0.028(5) 0.000(4) 0.008(4)
C45 0.097(6) 0.095(6) 0.092(6) 0.013(5) 0.018(5) 0.006(5)
C46 0.108(7) 0.114(8) 0.082(6) 0.015(6) 0.005(5) 0.018(6)
C47 0.092(6) 0.114(8) 0.099(7) 0.010(6) -0.013(5) 0.011(5)
C48 0.082(5) 0.090(7) 0.119(8) 0.028(6) -0.012(5) -0.006(5)
C49 0.060(4) 0.100(6) 0.086(5) 0.031(5) 0.000(4) 0.001(4)
C50 0.061(4) 0.110(7) 0.102(6) 0.038(6) 0.004(4) -0.002(5)
C51 0.088(6) 0.089(6) 0.104(7) 0.008(6) -0.008(5) -0.001(5)
C52 0.104(7) 0.096(7) 0.151(10) 0.031(7) 0.016(6) 0.005(6)
C53 0.150(11) 0.084(8) 0.176(14) 0.011(9) 0.000(10) -0.008(7)
C54 0.204(15) 0.128(11) 0.104(9) 0.008(8) 0.007(9) -0.007(10)
C55 0.188(13) 0.145(12) 0.118(10) 0.007(9) 0.029(9) -0.001(10)
C56 0.135(8) 0.108(8) 0.101(7) 0.025(6) 0.020(7) -0.022(6)
C57 0.061(4) 0.105(7) 0.118(7) 0.027(6) 0.009(5) -0.015(4)
C58 0.058(4) 0.113(7) 0.094(6) 0.022(6) 0.013(4) -0.014(4)
C59 0.067(5) 0.109(7) 0.104(6) 0.002(6) 0.009(4) -0.016(5)
C60 0.097(6) 0.131(9) 0.127(8) -0.016(7) 0.035(6) -0.030(6)
C61 0.145(10) 0.146(11) 0.156(11) -0.018(9) 0.069(9) -0.040(8)
C62 0.144(10) 0.145(11) 0.179(12) -0.059(9) 0.061(9) -0.049(9)
C63 0.099(7) 0.169(12) 0.124(9) -0.024(9) 0.028(6) -0.023(8)
C64 0.074(5) 0.127(8) 0.091(6) -0.012(6) 0.007(4) -0.019(5)
C65 0.098(7) 0.133(9) 0.125(9) 0.059(7) 0.024(6) -0.019(6)
C66 0.176(12) 0.146(10) 0.202(13) 0.096(10) 0.029(10) -0.043(9)
C67 0.097(7) 0.159(10) 0.126(9) 0.035(8) 0.049(7) -0.018(7)
C68 0.151(11) 0.250(17) 0.175(13) 0.031(12) 0.092(10) 0.012(11)

loop_
_atom_type_symbol
_atom_type_description
_atom_type_scat_dispersion_real
_atom_type_scat_dispersion_imag
_atom_type_scat_source
C C 0.0033 0.0016 'International Tables Vol C Tables 4.2.6.8 and 6.1.1.4'
H H 0.0000 0.0000 'International Tables Vol C Tables 4.2.6.8 and 6.1.1.4'
Pd Pd -0.9988 1.0072 'International Tables Vol C Tables 4.2.6.8 and 6.1.1.4'
N N 0.0061 0.0033 'International Tables Vol C Tables 4.2.6.8 and 6.1.1.4'
O O 0.0106 0.0060 'International Tables Vol C Tables 4.2.6.8 and 6.1.1.4'

loop_
_geom_angle_atom_site_label_1
_geom_angle_atom_site_label_2
_geom_angle_atom_site_label_3
_geom_angle
N1 Pd1 C15 79.4(2)
N1 Pd1 O3 171.54(19)
C15 Pd1 O3 92.1(2)
N1 Pd1 O6 97.03(18)
C15 Pd1 O6 176.5(2)
O3 Pd1 O6 91.38(17)
N1 Pd1 Pd2 99.17(14)
C15 Pd1 Pd2 102.87(17)
O3 Pd1 Pd2 83.51(14)
O6 Pd1 Pd2 77.63(13)
N2 Pd2 C30 78.9(3)
N2 Pd2 O5 172.5(3)
C30 Pd2 O5 93.7(3)
N2 Pd2 O4 95.8(3)
C30 Pd2 O4 174.6(3)
O5 Pd2 O4 91.7(2)
N2 Pd2 Pd1 96.17(18)
C30 Pd2 Pd1 100.00(19)
O5 Pd2 Pd1 85.76(15)
O4 Pd2 Pd1 79.60(16)
C49 Pd3 N3 79.3(4)
C49 Pd3 O9 92.7(3)
N3 Pd3 O9 171.9(3)
C49 Pd3 O12 173.4(3)
N3 Pd3 O12 94.7(3)
O9 Pd3 O12 93.2(3)
C49 Pd3 Pd4 106.1(2)
N3 Pd3 Pd4 100.7(2)
O9 Pd3 Pd4 82.51(17)
O12 Pd3 Pd4 77.68(19)
C64 Pd4 N4 78.6(4)
C64 Pd4 O11 93.4(4)
N4 Pd4 O11 172.0(3)
C64 Pd4 O10 174.5(4)
N4 Pd4 O10 96.3(3)
O11 Pd4 O10 91.7(3)
C64 Pd4 Pd3 98.9(2)
N4 Pd4 Pd3 95.78(19)
O11 Pd4 Pd3 84.9(2)
O10 Pd4 Pd3 79.63(19)
C1 O1 N1 106.5(4)
N2 O2 C16 106.6(7)
C31 O3 Pd1 124.3(5)
C31 O4 Pd2 125.1(4)
C33 O5 Pd2 123.0(5)
C33 O6 Pd1 126.3(4)
N3 O7 C35 107.2(6)
C50 O8 N4 106.7(7)
C65 O9 Pd3 123.7(7)
C65 O10 Pd4 122.3(6)
C67 O11 Pd4 122.5(8)
C67 O12 Pd3 126.4(6)
C9 N1 O1 108.1(4)
C9 N1 Pd1 118.5(4)
O1 N1 Pd1 131.4(3)
C24 N2 O2 109.4(7)
C24 N2 Pd2 118.1(6)
O2 N2 Pd2 130.1(5)
C43 N3 O7 108.1(7)
C43 N3 Pd3 118.3(7)
O7 N3 Pd3 131.7(5)
C58 N4 O8 109.5(8)
C58 N4 Pd4 117.7(7)
O8 N4 Pd4 127.4(5)
C8 C1 O1 110.3(5)
C8 C1 C2 133.3(6)
O1 C1 C2 116.4(5)
C3 C2 C7 118.5(7)
C3 C2 C1 121.0(6)
C7 C2 C1 120.2(7)
C4 C3 C2 121.1(8)
C4 C3 H3 119.5
C2 C3 H3 119.5
C3 C4 C5 120.0(9)
C3 C4 H4 120.0
C5 C4 H4 120.0
C6 C5 C4 119.4(9)
C6 C5 H5 120.3
C4 C5 H5 120.3
C5 C6 C7 121.0(9)
C5 C6 H6 119.5
C7 C6 H6 119.5
C6 C7 C2 120.0(8)
C6 C7 H7 120.0
C2 C7 H7 120.0
C1 C8 C9 104.8(5)
C1 C8 H8 127.6
C9 C8 H8 127.6
N1 C9 C8 110.2(5)
N1 C9 C10 111.8(5)
C8 C9 C10 137.9(5)
C11 C10 C15 121.8(6)
C11 C10 C9 123.7(5)
C15 C10 C9 114.5(5)
C10 C11 C12 119.1(6)
C10 C11 H11 120.4
C12 C11 H11 120.4
C13 C12 C11 119.2(7)
C13 C12 H12 120.4
C11 C12 H12 120.4
C12 C13 C14 121.1(7)
C12 C13 H13 119.4
C14 C13 H13 119.4
C15 C14 C13 120.2(6)
C15 C14 H14 119.9
C13 C14 H14 119.9
C14 C15 C10 118.5(6)
C14 C15 Pd1 127.4(5)
C10 C15 Pd1 114.0(4)
C23 C16 O2 109.4(9)
C23 C16 C17 135.6(10)
O2 C16 C17 115.0(10)
C22 C17 C18 119.7(13)
C22 C17 C16 117.3(13)
C18 C17 C16 123.0(11)
C17 C18 C19 121.3(15)
C17 C18 H18 119.4
C19 C18 H18 119.3
C20 C19 C18 122(2)
C20 C19 H19 119.1
C18 C19 H19 119.2
C19 C20 C21 119(2)
C19 C20 H20 120.4
C21 C20 H20 120.5
C20 C21 C22 121.6(18)
C20 C21 H21 119.2
C22 C21 H21 119.2
C17 C22 C21 116.5(16)
C17 C22 H22 121.7
C21 C22 H22 121.7
C16 C23 C24 107.3(8)
C16 C23 H23 126.4
C24 C23 H23 126.3
N2 C24 C23 107.3(8)
N2 C24 C25 112.6(7)
C23 C24 C25 140.1(8)
C26 C25 C30 120.7(9)
C26 C25 C24 124.2(8)
C30 C25 C24 115.1(7)
C27 C26 C25 119.0(9)
C27 C26 H26 120.5
C25 C26 H26 120.5
C26 C27 C28 120.6(9)
C26 C27 H27 119.7
C28 C27 H27 119.7
C29 C28 C27 121.8(10)
C29 C28 H28 119.1
C27 C28 H28 119.1
C28 C29 C30 118.2(9)
C28 C29 H29 120.9
C30 C29 H29 120.9
C29 C30 C25 119.5(8)
C29 C30 Pd2 126.4(6)
C25 C30 Pd2 113.9(7)
O4 C31 O3 126.6(6)
O4 C31 C32 118.8(8)
O3 C31 C32 114.6(8)
C31 C32 H32A 109.5
C31 C32 H32B 109.5
H32A C32 H32B 109.5
C31 C32 H32C 109.5
H32A C32 H32C 109.5
H32B C32 H32C 109.5
O5 C33 O6 126.6(7)
O5 C33 C34 114.6(7)
O6 C33 C34 118.8(7)
C33 C34 H34A 109.5
C33 C34 H34B 109.5
H34A C34 H34B 109.5
C33 C34 H34C 109.5
H34A C34 H34C 109.5
H34B C34 H34C 109.5
C42 C35 O7 108.9(8)
C42 C35 C36 134.6(8)
O7 C35 C36 116.4(8)
C41 C36 C37 115.6(10)
C41 C36 C35 119.5(8)
C37 C36 C35 124.8(10)
C38 C37 C36 123.9(13)
C38 C37 H37 118.1
C36 C37 H37 118.0
C37 C38 C39 118.8(13)
C37 C38 H38 120.6
C39 C38 H38 120.6
C40 C39 C38 120.9(12)
C40 C39 H39 119.5
C38 C39 H39 119.6
C41 C40 C39 117.4(12)
C41 C40 H40 121.3
C39 C40 H40 121.3
C40 C41 C36 123.3(11)
C40 C41 H41 118.4
C36 C41 H41 118.4
C35 C42 C43 106.5(7)
C35 C42 H42 126.7
C43 C42 H42 126.8
N3 C43 C42 109.2(8)
N3 C43 C44 113.0(8)
C42 C43 C44 137.7(7)
C45 C44 C49 119.8(9)
C45 C44 C43 126.3(8)
C49 C44 C43 113.9(8)
C46 C45 C44 120.3(9)
C46 C45 H45 119.9
C44 C45 H45 119.9
C45 C46 C47 121.3(10)
C45 C46 H46 119.3
C47 C46 H46 119.4
C46 C47 C48 118.4(10)
C46 C47 H47 120.8
C48 C47 H47 120.8
C49 C48 C47 122.5(9)
C49 C48 H48 118.8
C47 C48 H48 118.7
C48 C49 C44 117.7(8)
C48 C49 Pd3 127.9(7)
C44 C49 Pd3 114.4(7)
C57 C50 O8 107.5(9)
C57 C50 C51 135.8(9)
O8 C50 C51 116.7(9)
C56 C51 C52 118.3(10)
C56 C51 C50 120.0(10)
C52 C51 C50 121.3(11)
C51 C52 C53 119.1(12)
C51 C52 H52 120.5
C53 C52 H52 120.5
C54 C53 C52 120.4(13)
C54 C53 H53 119.8
C52 C53 H53 119.8
C53 C54 C55 121.8(15)
C53 C54 H54 119.1
C55 C54 H54 119.1
C56 C55 C54 120.0(14)
C56 C55 H55 120.0
C54 C55 H55 120.0
C51 C56 C55 120.4(11)
C51 C56 H56 119.8
C55 C56 H56 119.8
C50 C57 C58 107.7(9)
C50 C57 H57 126.2
C58 C57 H57 126.2
N4 C58 C57 108.6(9)
N4 C58 C59 113.1(9)
C57 C58 C59 137.9(9)
C60 C59 C64 120.5(10)
C60 C59 C58 125.2(10)
C64 C59 C58 114.3(9)
C59 C60 C61 121.2(10)
C59 C60 H60 119.4
C61 C60 H60 119.4
C60 C61 C62 118.2(12)
C60 C61 H61 120.9
C62 C61 H61 120.9
C63 C62 C61 121.0(12)
C63 C62 H62 119.5
C61 C62 H62 119.5
C64 C63 C62 120.9(11)
C64 C63 H63 119.5
C62 C63 H63 119.5
C63 C64 C59 118.1(10)
C63 C64 Pd4 127.4(8)
C59 C64 Pd4 114.3(8)
O10 C65 O9 127.5(10)
O10 C65 C66 118.2(10)
O9 C65 C66 114.3(11)
C65 C66 H66A 109.5
C65 C66 H66B 109.5
H66A C66 H66B 109.5
C65 C66 H66C 109.5
H66A C66 H66C 109.5
H66B C66 H66C 109.5
O12 C67 O11 125.7(11)
O12 C67 C68 119.7(11)
O11 C67 C68 114.6(12)
C67 C68 H68A 109.5
C67 C68 H68B 109.5
H68A C68 H68B 109.5
C67 C68 H68C 109.5
H68A C68 H68C 109.5
H68B C68 H68C 109.5

loop_
_geom_bond_atom_site_label_1
_geom_bond_atom_site_label_2
_geom_bond_distance
Pd1 N1 1.990(5)
Pd1 C15 1.995(6)
Pd1 O3 2.042(4)
Pd1 O6 2.176(4)
Pd1 Pd2 2.8370(7)
Pd2 N2 1.978(7)
Pd2 C30 2.004(8)
Pd2 O5 2.034(5)
Pd2 O4 2.137(6)
Pd3 C49 1.981(9)
Pd3 N3 1.991(7)
Pd3 O9 2.033(6)
Pd3 O12 2.148(8)
Pd3 Pd4 2.8419(9)
Pd4 C64 1.982(10)
Pd4 N4 2.001(8)
Pd4 O11 2.041(8)
Pd4 O10 2.138(7)
O1 C1 1.353(7)
O1 N1 1.385(6)
O2 N2 1.385(8)
O2 C16 1.365(10)
O3 C31 1.267(9)
O4 C31 1.232(10)
O5 C33 1.252(9)
O6 C33 1.247(8)
O7 N3 1.373(9)
O7 C35 1.373(9)
O8 C50 1.397(10)
O8 N4 1.396(9)
O9 C65 1.274(11)
O10 C65 1.231(12)
O11 C67 1.266(12)
O12 C67 1.251(13)
N1 C9 1.312(7)
N2 C24 1.328(9)
N3 C43 1.318(9)
N4 C58 1.309(10)
C1 C8 1.358(9)
C1 C2 1.444(9)
C2 C3 1.380(10)
C2 C7 1.378(10)
C3 C4 1.375(11)
C3 H3 0.9300
C4 C5 1.368(14)
C4 H4 0.9300
C5 C6 1.368(14)
C5 H5 0.9300
C6 C7 1.377(12)
C6 H6 0.9300
C7 H7 0.9300
C8 C9 1.391(8)
C8 H8 0.9300
C9 C10 1.478(8)
C10 C11 1.373(8)
C10 C15 1.393(8)
C11 C12 1.390(10)
C11 H11 0.9300
C12 C13 1.379(10)
C12 H12 0.9300
C13 C14 1.382(10)
C13 H13 0.9300
C14 C15 1.370(9)
C14 H14 0.9300
C16 C23 1.342(13)
C16 C17 1.455(14)
C17 C22 1.339(16)
C17 C18 1.350(16)
C18 C19 1.403(19)
C18 H18 0.9300
C19 C20 1.29(2)
C19 H19 0.9300
C20 C21 1.33(2)
C20 H20 0.9300
C21 C22 1.49(2)
C21 H21 0.9300
C22 H22 0.9300
C23 C24 1.411(12)
C23 H23 0.9300
C24 C25 1.428(12)
C25 C26 1.403(11)
C25 C30 1.386(10)
C26 C27 1.357(13)
C26 H26 0.9300
C27 C28 1.363(14)
C27 H27 0.9300
C28 C29 1.389(12)
C28 H28 0.9300
C29 C30 1.391(12)
C29 H29 0.9300
C31 C32 1.517(10)
C32 H32A 0.9600
C32 H32B 0.9600
C32 H32C 0.9600
C33 C34 1.512(10)
C34 H34A 0.9600
C34 H34B 0.9600
C34 H34C 0.9600
C35 C42 1.336(11)
C35 C36 1.448(12)
C36 C41 1.352(12)
C36 C37 1.392(13)
C37 C38 1.337(17)
C37 H37 0.9300
C38 C39 1.350(17)
C38 H38 0.9300
C39 C40 1.397(16)
C39 H39 0.9300
C40 C41 1.378(13)
C40 H40 0.9300
C41 H41 0.9300
C42 C43 1.396(11)
C42 H42 0.9300
C43 C44 1.441(11)
C44 C45 1.389(11)
C44 C49 1.419(11)
C45 C46 1.372(12)
C45 H45 0.9300
C46 C47 1.386(13)
C46 H46 0.9300
C47 C48 1.380(13)
C47 H47 0.9300
C48 C49 1.389(13)
C48 H48 0.9300
C50 C57 1.362(12)
C50 C51 1.445(13)
C51 C56 1.364(13)
C51 C52 1.423(13)
C52 C53 1.392(16)
C52 H52 0.9300
C53 C54 1.305(18)
C53 H53 0.9300
C54 C55 1.374(18)
C54 H54 0.9300
C55 C56 1.368(15)
C55 H55 0.9300
C56 H56 0.9300
C57 C58 1.407(13)
C57 H57 0.9300
C58 C59 1.417(13)
C59 C60 1.362(13)
C59 C64 1.410(12)
C60 C61 1.367(15)
C60 H60 0.9300
C61 C62 1.376(15)
C61 H61 0.9300
C62 C63 1.383(16)
C62 H62 0.9300
C63 C64 1.349(14)
C63 H63 0.9300
C65 C66 1.530(15)
C66 H66A 0.9600
C66 H66B 0.9600
C66 H66C 0.9600
C67 C68 1.497(16)
C68 H68A 0.9600
C68 H68B 0.9600
C68 H68C 0.9600
